data_2230578
loop_
_publ_author_name
'Qian, Su-Yan'
'Yuan, Ai-Hua'

_publ_section_title
;
 Tetraaquatetrakis(4,4'-bipyridine dioxide-\k<i>O</i>)terbium(III)
 octacyanidomolybdate(V)
;
_journal_coeditor_code BT5505
_journal_issue 7
_journal_name_full 'Acta Crystallographica Section E'
_journal_page_first m845
_journal_paper_doi 10.1107/S1600536811020022
_journal_volume 67
_journal_year 2011
_chemical_formula_iupac '[Tb (C10 H8 N2 O2)4 (H2 O)4] [Mo (C N)8]'
_chemical_formula_moiety 'C40 H40 N8 O12 Tb 3+, C8 Mo N8 3-'
_chemical_formula_sum 'C48 H40 Mo N16 O12 Tb'
_chemical_formula_weight 1287.72
_chemical_name_systematic
;
Tetraaquatetrakis(4,4'-bipyridine dioxide-\k<i>O</i>)terbium(III)
octacyanidomolybdate(V)
;
_space_group_IT_number 85
_symmetry_cell_setting tetragonal
_symmetry_space_group_name_Hall '-P 4a'
_symmetry_space_group_name_H-M 'P 4/n :2'
_atom_sites_solution_hydrogens geom
_atom_sites_solution_primary direct
_atom_sites_solution_secondary difmap
_audit_creation_method SHELXL-97
_cell_angle_alpha 90.00
_cell_angle_beta 90.00
_cell_angle_gamma 90.00
_cell_formula_units_Z 2
_cell_length_a 17.9226(7)
_cell_length_b 17.9226(7)
_cell_length_c 7.8877(6)
_cell_measurement_reflns_used 9881
_cell_measurement_temperature 291(2)
_cell_measurement_theta_max 27.50
_cell_measurement_theta_min 2.27
_cell_volume 2533.7(2)
_computing_cell_refinement 'SAINT (Bruker, 2004)'
_computing_data_collection 'SMART (Bruker, 2004)'
_computing_data_reduction 'SAINT (Bruker, 2004)'
_computing_molecular_graphics 'DIAMOND (Brandenburg, 2006)'
_computing_publication_material 'SHELXTL (Sheldrick, 2008)'
_computing_structure_refinement 'SHELXL97 (Sheldrick, 2008)'
_computing_structure_solution 'SHELXS97 (Sheldrick, 2008)'
_diffrn_ambient_temperature 291(2)
_diffrn_measured_fraction_theta_full 0.999
_diffrn_measured_fraction_theta_max 0.999
_diffrn_measurement_device_type 'Bruker SMART APEX CCD'
_diffrn_measurement_method '\f and \w'
_diffrn_radiation_monochromator graphite
_diffrn_radiation_type MoK\a
_diffrn_radiation_wavelength 0.71073
_diffrn_reflns_av_R_equivalents 0.0259
_diffrn_reflns_av_sigmaI/netI 0.0143
_diffrn_reflns_limit_h_max 23
_diffrn_reflns_limit_h_min -23
_diffrn_reflns_limit_k_max 23
_diffrn_reflns_limit_k_min -23
_diffrn_reflns_limit_l_max 10
_diffrn_reflns_limit_l_min -10
_diffrn_reflns_number 21243
_diffrn_reflns_theta_full 27.50
_diffrn_reflns_theta_max 27.50
_diffrn_reflns_theta_min 1.61
_exptl_absorpt_coefficient_mu 1.711
_exptl_absorpt_correction_T_max 0.843
_exptl_absorpt_correction_T_min 0.693
_exptl_absorpt_correction_type multi-scan
_exptl_absorpt_process_details '(SADABS; Bruker, 2004)'
_exptl_crystal_colour yellow
_exptl_crystal_density_diffrn 1.688
_exptl_crystal_density_method 'not measured'
_exptl_crystal_description block
_exptl_crystal_F_000 1286
_exptl_crystal_size_max 0.22
_exptl_crystal_size_mid 0.21
_exptl_crystal_size_min 0.12
_refine_diff_density_max 0.359
_refine_diff_density_min -0.287
_refine_ls_extinction_method none
_refine_ls_goodness_of_fit_ref 1.083
_refine_ls_hydrogen_treatment constr
_refine_ls_matrix_type full
_refine_ls_number_parameters 177
_refine_ls_number_reflns 2921
_refine_ls_number_restraints 0
_refine_ls_restrained_S_all 1.083
_refine_ls_R_factor_all 0.0176
_refine_ls_R_factor_gt 0.0158
_refine_ls_shift/su_max 0.001
_refine_ls_shift/su_mean 0.000
_refine_ls_structure_factor_coef Fsqd
_refine_ls_weighting_details 'calc w=1/[\s^2^(Fo^2^)+(0.0183P)^2^+1.8165P] where P=(Fo^2^+2Fc^2^)/3'
_refine_ls_weighting_scheme calc
_refine_ls_wR_factor_gt 0.0416
_refine_ls_wR_factor_ref 0.0429
_reflns_number_gt 2730
_reflns_number_total 2921
_reflns_threshold_expression I>2\s(I)
_cod_data_source_file bt5505.cif
_cod_data_source_block I
_cod_original_sg_symbol_H-M 'P 4/n'
_cod_database_code 2230578
_cod_database_fobs_code 2230578

loop_
_symmetry_equiv_pos_as_xyz
'x, y, z'
'-y+1/2, x, z'
'-x+1/2, -y+1/2, z'
'y, -x+1/2, z'
'-x, -y, -z'
'y-1/2, -x, -z'
'x-1/2, y-1/2, -z'
'-y, x-1/2, -z'

loop_
_atom_site_type_symbol
_atom_site_label
_atom_site_fract_x
_atom_site_fract_y
_atom_site_fract_z
_atom_site_U_iso_or_equiv
_atom_site_adp_type
_atom_site_calc_flag
_atom_site_refinement_flags
_atom_site_occupancy
_atom_site_symmetry_multiplicity
_atom_site_disorder_assembly
_atom_site_disorder_group
Tb Tb1 0.7500 0.2500 0.0000 0.01136(5) Uani d S 1 4 . .
Mo Mo1 0.7500 0.7500 -0.24987(4) 0.02019(7) Uani d S 1 4 . .
O O1 0.64962(6) 0.17736(7) 0.10113(14) 0.0251(3) Uani d . 1 1 . .
O O2 0.27973(7) -0.11246(7) -0.50459(14) 0.0223(2) Uani d . 1 1 . .
O O3 0.70614(6) 0.31664(6) 0.24591(13) 0.0183(2) Uani d . 1 1 . .
N N1 0.60473(10) 0.81932(10) -0.4592(3) 0.0422(4) Uani d . 1 1 . .
N N2 0.59644(10) 0.70470(10) -0.0373(3) 0.0393(4) Uani d . 1 1 . .
N N3 0.60104(8) 0.13848(8) 0.00837(16) 0.0201(3) Uani d . 1 1 . .
N N4 0.33441(7) -0.07064(7) -0.44088(17) 0.0176(2) Uani d . 1 1 . .
C C1 0.65693(10) 0.79577(9) -0.3922(3) 0.0300(4) Uani d . 1 1 . .
C C2 0.65123(10) 0.71973(9) -0.1057(3) 0.0293(4) Uani d . 1 1 . .
C C3 0.62224(9) 0.07458(9) -0.0674(2) 0.0234(3) Uani d . 1 1 . .
H H3 0.6709 0.0575 -0.0537 0.028 Uiso calc R 1 1 . .
C C4 0.57297(9) 0.03404(9) -0.1648(2) 0.0215(3) Uani d . 1 1 . .
H H4 0.5888 -0.0098 -0.2166 0.026 Uiso calc R 1 1 . .
C C5 0.49930(8) 0.05822(8) -0.1867(2) 0.0175(3) Uani d . 1 1 . .
C C6 0.47918(9) 0.12409(9) -0.1031(2) 0.0248(3) Uani d . 1 1 . .
H H6 0.4306 0.1419 -0.1129 0.030 Uiso calc R 1 1 . .
C C7 0.53013(10) 0.16301(10) -0.0063(2) 0.0257(4) Uani d . 1 1 . .
H H7 0.5155 0.2064 0.0491 0.031 Uiso calc R 1 1 . .
C C8 0.44383(8) 0.01450(8) -0.28394(19) 0.0168(3) Uani d . 1 1 . .
C C9 0.45913(8) -0.05724(8) -0.3460(2) 0.0182(3) Uani d . 1 1 . .
H H9 0.5070 -0.0768 -0.3356 0.022 Uiso calc R 1 1 . .
C C10 0.40389(8) -0.09908(8) -0.4224(2) 0.0189(3) Uani d . 1 1 . .
H H10 0.4144 -0.1469 -0.4613 0.023 Uiso calc R 1 1 . .
C C12 0.37208(9) 0.04249(8) -0.3126(2) 0.0209(3) Uani d . 1 1 . .
H H12 0.3604 0.0907 -0.2780 0.025 Uiso calc R 1 1 . .
C C13 0.31847(9) -0.00028(9) -0.3913(2) 0.0217(3) Uani d . 1 1 . .
H H13 0.2712 0.0193 -0.4103 0.026 Uiso calc R 1 1 . .
H H3WA 0.6727 0.3040 0.3134 0.033 Uiso d R 1 1 . .
H H3WB 0.7363 0.3368 0.3136 0.033 Uiso d R 1 1 . .

loop_
_atom_site_aniso_label
_atom_site_aniso_U_11
_atom_site_aniso_U_22
_atom_site_aniso_U_33
_atom_site_aniso_U_12
_atom_site_aniso_U_13
_atom_site_aniso_U_23
Tb1 0.01183(5) 0.01183(5) 0.01043(7) 0.000 0.000 0.000
Mo1 0.01407(8) 0.01407(8) 0.03243(15) 0.000 0.000 0.000
O1 0.0234(6) 0.0348(6) 0.0171(5) -0.0157(5) -0.0019(5) -0.0008(5)
O2 0.0190(5) 0.0247(6) 0.0231(6) -0.0067(4) -0.0023(4) -0.0059(4)
O3 0.0179(5) 0.0232(5) 0.0139(5) -0.0007(4) 0.0019(4) -0.0032(4)
N1 0.0310(9) 0.0290(8) 0.0666(12) -0.0020(7) -0.0123(9) 0.0126(8)
N2 0.0297(8) 0.0313(8) 0.0569(11) 0.0000(7) 0.0099(8) 0.0101(8)
N3 0.0188(6) 0.0246(7) 0.0170(6) -0.0095(5) -0.0005(5) 0.0018(5)
N4 0.0183(6) 0.0198(6) 0.0146(6) -0.0043(5) -0.0004(5) -0.0006(5)
C1 0.0243(8) 0.0195(8) 0.0462(11) -0.0031(6) -0.0026(8) 0.0050(7)
C2 0.0241(8) 0.0201(8) 0.0438(11) 0.0008(6) 0.0020(8) 0.0045(7)
C3 0.0166(7) 0.0280(8) 0.0257(8) -0.0021(6) -0.0004(6) 0.0010(7)
C4 0.0189(7) 0.0217(7) 0.0239(8) -0.0016(6) 0.0000(6) -0.0011(6)
C5 0.0177(7) 0.0172(7) 0.0176(7) -0.0041(5) 0.0004(6) 0.0026(6)
C6 0.0186(7) 0.0210(8) 0.0349(9) -0.0013(6) -0.0035(7) -0.0042(7)
C7 0.0230(8) 0.0215(8) 0.0328(9) -0.0044(6) 0.0002(7) -0.0052(7)
C8 0.0173(7) 0.0163(7) 0.0168(7) -0.0037(5) 0.0011(5) 0.0019(5)
C9 0.0162(7) 0.0188(7) 0.0198(7) -0.0004(5) 0.0022(6) 0.0009(6)
C10 0.0203(7) 0.0171(7) 0.0191(7) -0.0006(5) 0.0030(6) -0.0018(6)
C12 0.0222(7) 0.0166(7) 0.0241(8) 0.0009(6) -0.0023(6) -0.0016(6)
C13 0.0192(7) 0.0213(7) 0.0246(8) 0.0022(6) -0.0034(6) -0.0026(6)

loop_
_atom_type_symbol
_atom_type_description
_atom_type_scat_dispersion_real
_atom_type_scat_dispersion_imag
_atom_type_scat_source
C C 0.0033 0.0016 'International Tables Vol C Tables 4.2.6.8 and 6.1.1.4'
H H 0.0000 0.0000 'International Tables Vol C Tables 4.2.6.8 and 6.1.1.4'
N N 0.0061 0.0033 'International Tables Vol C Tables 4.2.6.8 and 6.1.1.4'
O O 0.0106 0.0060 'International Tables Vol C Tables 4.2.6.8 and 6.1.1.4'
Mo Mo -1.6832 0.6857 'International Tables Vol C Tables 4.2.6.8 and 6.1.1.4'
Tb Tb -0.1723 4.1537 'International Tables Vol C Tables 4.2.6.8 and 6.1.1.4'

loop_
_geom_angle_atom_site_label_1
_geom_angle_atom_site_label_2
_geom_angle_atom_site_label_3
_geom_angle_site_symmetry_1
_geom_angle_site_symmetry_3
_geom_angle
_geom_angle_publ_flag
O1 Tb1 O1 8_655 3_655 96.562(17) ?
O1 Tb1 O1 8_655 . 96.562(17) ?
O1 Tb1 O1 3_655 . 140.48(5) ?
O1 Tb1 O1 8_655 6_665 140.48(5) ?
O1 Tb1 O1 3_655 6_665 96.562(17) ?
O1 Tb1 O1 . 6_665 96.562(17) ?
O1 Tb1 O3 8_655 8_655 75.68(4) ?
O1 Tb1 O3 3_655 8_655 146.10(4) ?
O1 Tb1 O3 . 8_655 73.39(4) ?
O1 Tb1 O3 6_665 8_655 72.73(4) ?
O1 Tb1 O3 8_655 3_655 73.39(4) ?
O1 Tb1 O3 3_655 3_655 75.68(4) ?
O1 Tb1 O3 . 3_655 72.73(4) ?
O1 Tb1 O3 6_665 3_655 146.10(4) ?
O3 Tb1 O3 8_655 3_655 130.38(3) ?
O1 Tb1 O3 8_655 . 146.10(4) ?
O1 Tb1 O3 3_655 . 72.73(4) ?
O1 Tb1 O3 . . 75.68(4) ?
O1 Tb1 O3 6_665 . 73.39(4) ?
O3 Tb1 O3 8_655 . 130.38(3) ?
O3 Tb1 O3 3_655 . 72.79(5) ?
O1 Tb1 O3 8_655 6_665 72.73(4) ?
O1 Tb1 O3 3_655 6_665 73.39(4) ?
O1 Tb1 O3 . 6_665 146.10(4) ?
O1 Tb1 O3 6_665 6_665 75.68(4) ?
O3 Tb1 O3 8_655 6_665 72.79(5) ?
O3 Tb1 O3 3_655 6_665 130.38(3) ?
O3 Tb1 O3 . 6_665 130.38(3) ?
C1 Mo1 C1 2_655 . 74.50(5) ?
C1 Mo1 C1 2_655 4_565 117.74(11) ?
C1 Mo1 C1 . 4_565 74.50(5) ?
C1 Mo1 C1 2_655 3_665 74.50(5) ?
C1 Mo1 C1 . 3_665 117.74(11) ?
C1 Mo1 C1 4_565 3_665 74.50(5) ?
C1 Mo1 C2 2_655 2_655 74.88(7) ?
C1 Mo1 C2 . 2_655 140.36(6) ?
C1 Mo1 C2 4_565 2_655 143.33(6) ?
C1 Mo1 C2 3_665 2_655 76.77(7) ?
C1 Mo1 C2 2_655 . 76.77(7) ?
C1 Mo1 C2 . . 74.88(7) ?
C1 Mo1 C2 4_565 . 140.36(6) ?
C1 Mo1 C2 3_665 . 143.33(6) ?
C2 Mo1 C2 2_655 . 74.10(5) ?
C1 Mo1 C2 2_655 3_665 140.36(6) ?
C1 Mo1 C2 . 3_665 143.33(6) ?
C1 Mo1 C2 4_565 3_665 76.77(7) ?
C1 Mo1 C2 3_665 3_665 74.88(7) ?
C2 Mo1 C2 2_655 3_665 74.10(5) ?
C2 Mo1 C2 . 3_665 116.87(11) ?
C1 Mo1 C2 2_655 4_565 143.33(6) ?
C1 Mo1 C2 . 4_565 76.77(7) ?
C1 Mo1 C2 4_565 4_565 74.88(7) ?
C1 Mo1 C2 3_665 4_565 140.36(6) ?
C2 Mo1 C2 2_655 4_565 116.87(11) ?
C2 Mo1 C2 . 4_565 74.10(5) ?
C2 Mo1 C2 3_665 4_565 74.10(5) ?
N3 O1 Tb1 . . 126.90(9) ?
Tb1 O3 H3WA . . 128.0 ?
Tb1 O3 H3WB . . 120.9 ?
H3WA O3 H3WB . . 100.0 ?
O1 N3 C3 . . 120.24(14) ?
O1 N3 C7 . . 119.45(14) ?
C3 N3 C7 . . 120.30(14) ?
O2 N4 C13 . . 118.60(13) ?
O2 N4 C10 . . 120.38(13) ?
C13 N4 C10 . . 121.00(13) ?
N1 C1 Mo1 . . 175.79(19) ?
N2 C2 Mo1 . . 176.07(18) ?
N3 C3 C4 . . 121.02(15) ?
N3 C3 H3 . . 119.5 ?
C4 C3 H3 . . 119.5 ?
C3 C4 C5 . . 120.65(15) ?
C3 C4 H4 . . 119.7 ?
C5 C4 H4 . . 119.7 ?
C6 C5 C4 . . 116.49(14) ?
C6 C5 C8 . . 121.17(14) ?
C4 C5 C8 . . 122.23(14) ?
C7 C6 C5 . . 121.10(15) ?
C7 C6 H6 . . 119.4 ?
C5 C6 H6 . . 119.4 ?
N3 C7 C6 . . 120.42(16) ?
N3 C7 H7 . . 119.8 ?
C6 C7 H7 . . 119.8 ?
C12 C8 C9 . . 116.87(14) ?
C12 C8 C5 . . 120.77(13) ?
C9 C8 C5 . . 122.32(13) ?
C10 C9 C8 . . 120.66(14) ?
C10 C9 H9 . . 119.7 ?
C8 C9 H9 . . 119.7 ?
N4 C10 C9 . . 120.16(14) ?
N4 C10 H10 . . 119.9 ?
C9 C10 H10 . . 119.9 ?
C13 C12 C8 . . 120.98(14) ?
C13 C12 H12 . . 119.5 ?
C8 C12 H12 . . 119.5 ?
N4 C13 C12 . . 120.17(14) ?
N4 C13 H13 . . 119.9 ?
C12 C13 H13 . . 119.9 ?

loop_
_geom_bond_atom_site_label_1
_geom_bond_atom_site_label_2
_geom_bond_site_symmetry_2
_geom_bond_distance
_geom_bond_publ_flag
Tb1 O1 8_655 2.3596(11) ?
Tb1 O1 3_655 2.3596(11) ?
Tb1 O1 . 2.3596(11) ?
Tb1 O1 6_665 2.3596(11) ?
Tb1 O3 8_655 2.4097(10) ?
Tb1 O3 3_655 2.4097(10) ?
Tb1 O3 . 2.4097(10) ?
Tb1 O3 6_665 2.4097(10) ?
Mo1 C1 2_655 2.1715(18) ?
Mo1 C1 . 2.1715(18) ?
Mo1 C1 4_565 2.1715(18) ?
Mo1 C1 3_665 2.1715(18) ?
Mo1 C2 2_655 2.1731(18) ?
Mo1 C2 . 2.1731(18) ?
Mo1 C2 3_665 2.1731(18) ?
Mo1 C2 4_565 2.1731(18) ?
O1 N3 . 1.3338(17) ?
O2 N4 . 1.3323(16) ?
O3 H3WA . 0.8326 ?
O3 H3WB . 0.8422 ?
N1 C1 . 1.155(2) ?
N2 C2 . 1.152(2) ?
N3 C3 . 1.346(2) ?
N3 C7 . 1.350(2) ?
N4 C13 . 1.351(2) ?
N4 C10 . 1.3533(19) ?
C3 C4 . 1.378(2) ?
C3 H3 . 0.9300 ?
C4 C5 . 1.400(2) ?
C4 H4 . 0.9300 ?
C5 C6 . 1.400(2) ?
C5 C8 . 1.480(2) ?
C6 C7 . 1.379(2) ?
C6 H6 . 0.9300 ?
C7 H7 . 0.9300 ?
C8 C12 . 1.399(2) ?
C8 C9 . 1.403(2) ?
C9 C10 . 1.380(2) ?
C9 H9 . 0.9300 ?
C10 H10 . 0.9300 ?
C12 C13 . 1.377(2) ?
C12 H12 . 0.9300 ?
C13 H13 . 0.9300 ?

loop_
_geom_hbond_atom_site_label_D
_geom_hbond_atom_site_label_H
_geom_hbond_atom_site_label_A
_geom_hbond_site_symmetry_A
_geom_hbond_distance_DH
_geom_hbond_distance_HA
_geom_hbond_distance_DA
_geom_hbond_angle_DHA
O3 H3WA O2 2_556 0.83 1.85 2.6702(15) 169
O3 H3WB O2 7_665 0.84 1.92 2.7417(16) 164
O3 H3WB N4 7_665 0.84 2.62 3.4251(16) 161
